data_4314699
loop_
_publ_author_name
'Lin-Hua Xie'
'Jian-Bin Lin'
'Xiao-Min Liu'
'Yu Wang'
'Wei-Xiong Zhang'
'Jie-Peng Zhang'
'Xiao-Ming Chen'

_publ_section_title
;
 Porous Coordination Polymer with Flexibility Imparted by Coordinatively
 Changeable Lithium Ions on the Pore Surface
;
_journal_name_full 'Inorganic Chemistry'
_journal_page_first 1158
_journal_page_last 1165
_journal_paper_doi 10.1021/ic902077j
_journal_volume 49
_journal_year 2010
_chemical_formula_sum 'C12.5 H11.5 Li N0.5 O7.5 Zn'
_chemical_formula_weight 361.03
_chemical_name_systematic
; 
 ? 
;
_space_group_IT_number 92
_symmetry_cell_setting tetragonal
_symmetry_space_group_name_Hall 'P 4abw 2nw'
_symmetry_space_group_name_H-M 'P 41 21 2'
_atom_sites_solution_hydrogens geom
_atom_sites_solution_primary direct
_atom_sites_solution_secondary difmap
_audit_creation_method SHELXL-97
_cell_angle_alpha 90.00
_cell_angle_beta 90.00
_cell_angle_gamma 90.00
_cell_formula_units_Z 8
_cell_length_a 16.592(2)
_cell_length_b 16.592(2)
_cell_length_c 10.856(3)
_cell_measurement_temperature 103(2)
_cell_volume 2988.6(10)
_computing_cell_refinement 'Bruker SMART'
_computing_data_collection 'Bruker SMART'
_computing_data_reduction 'Bruker SAINT'
_computing_molecular_graphics 'Bruker SHELXTL'
_computing_publication_material 'Bruker SHELXTL'
_computing_structure_refinement 'SHELXL-97 (Sheldrick, 1997)'
_computing_structure_solution 'SHELXS-97 (Sheldrick, 1990)'
_diffrn_ambient_temperature 103(2)
_diffrn_measured_fraction_theta_full 0.997
_diffrn_measured_fraction_theta_max 0.997
_diffrn_measurement_device_type 'Bruker Apex CCD area-detector'
_diffrn_measurement_method 'phi and omega scans'
_diffrn_radiation_monochromator graphite
_diffrn_radiation_source 'fine-focus sealed tube'
_diffrn_radiation_type MoK\a
_diffrn_radiation_wavelength 0.71073
_diffrn_reflns_av_R_equivalents 0.0692
_diffrn_reflns_av_sigmaI/netI 0.0555
_diffrn_reflns_limit_h_max 19
_diffrn_reflns_limit_h_min -20
_diffrn_reflns_limit_k_max 19
_diffrn_reflns_limit_k_min -20
_diffrn_reflns_limit_l_max 13
_diffrn_reflns_limit_l_min -13
_diffrn_reflns_number 14311
_diffrn_reflns_theta_full 26.37
_diffrn_reflns_theta_max 26.37
_diffrn_reflns_theta_min 2.24
_exptl_absorpt_coefficient_mu 1.678
_exptl_absorpt_correction_T_max 0.7751
_exptl_absorpt_correction_T_min 0.7411
_exptl_absorpt_correction_type none
_exptl_crystal_colour colorless
_exptl_crystal_density_diffrn 1.605
_exptl_crystal_density_method 'not measured'
_exptl_crystal_description block
_exptl_crystal_F_000 1464
_exptl_crystal_size_max 0.19
_exptl_crystal_size_mid 0.17
_exptl_crystal_size_min 0.16
_refine_diff_density_max 0.736
_refine_diff_density_min -0.871
_refine_diff_density_rms 0.120
_refine_ls_abs_structure_details 'Flack H D (1983), Acta Cryst. A39, 876-881'
_refine_ls_abs_structure_Flack 0.03(2)
_refine_ls_extinction_method none
_refine_ls_goodness_of_fit_ref 1.069
_refine_ls_hydrogen_treatment constr
_refine_ls_matrix_type full
_refine_ls_number_parameters 175
_refine_ls_number_reflns 3053
_refine_ls_number_restraints 37
_refine_ls_restrained_S_all 1.062
_refine_ls_R_factor_all 0.0514
_refine_ls_R_factor_gt 0.0483
_refine_ls_shift/su_max 0.008
_refine_ls_shift/su_mean 0.000
_refine_ls_structure_factor_coef Fsqd
_refine_ls_weighting_details 'calc w=1/[\s^2^(Fo^2^)+(0.0924P)^2^+0.0000P] where P=(Fo^2^+2Fc^2^)/3'
_refine_ls_weighting_scheme calc
_refine_ls_wR_factor_gt 0.1342
_refine_ls_wR_factor_ref 0.1359
_reflns_number_gt 2776
_reflns_number_total 3053
_reflns_threshold_expression >2sigma(I)
_cod_data_source_file ic902077j_si_002_1.cif
_cod_data_source_block 1a
_cod_depositor_comments
;
The following automatic conversions were performed:

'_symmetry_cell_setting' value 'Tetragonal' changed to 'tetragonal'
according to the built-in table from CIF Core dictionary named
'cif_core.dic' version 2.4.1 from 2010-06-29.

Automatic conversion script
Id: cif_fix_values 1646 2011-03-28 12:23:43Z adriana 
;
_cod_original_cell_volume 2988.5(10)
_cod_original_formula_sum 'C12.50 H11.50 Li N0.50 O7.50 Zn'
_cod_database_code 4314699

loop_
_symmetry_equiv_pos_as_xyz
'x, y, z'
'-x, -y, z+1/2'
'-y+1/2, x+1/2, z+1/4'
'y+1/2, -x+1/2, z+3/4'
'-x+1/2, y+1/2, -z+1/4'
'x+1/2, -y+1/2, -z+3/4'
'y, x, -z'
'-y, -x, -z+1/2'

loop_
_atom_site_label
_atom_site_type_symbol
_atom_site_fract_x
_atom_site_fract_y
_atom_site_fract_z
_atom_site_U_iso_or_equiv
_atom_site_adp_type
_atom_site_occupancy
_atom_site_symmetry_multiplicity
_atom_site_calc_flag
_atom_site_refinement_flags
_atom_site_disorder_assembly
_atom_site_disorder_group
Zn1 Zn 0.08030(3) 0.65483(3) 0.09936(5) 0.01671(17) Uani 1 1 d . . .
Li1 Li 0.2535(6) 0.5752(7) 0.9355(8) 0.039(2) Uani 1 1 d . . .
O1 O 0.00672(18) 0.67619(18) 0.2481(3) 0.0197(7) Uani 1 1 d . . .
O2 O -0.04891(18) 0.6149(2) 0.4104(3) 0.0244(7) Uani 1 1 d . . .
O3 O 0.2457(2) 0.85129(19) 0.3895(3) 0.0274(7) Uani 1 1 d . . .
O4 O 0.3290(2) 0.7980(3) 0.5216(4) 0.0496(12) Uani 1 1 d . . .
O5 O 0.2465(2) 0.5585(2) 0.7654(3) 0.0307(8) Uani 1 1 d . . .
O6 O 0.1337(2) 0.4930(2) 0.7137(3) 0.0315(8) Uani 1 1 d . . .
O7 O 0.3593(4) 0.5673(5) 0.9992(7) 0.115(3) Uani 0.50 1 d PU . .
O1W O 0.3593(4) 0.5673(5) 0.9992(7) 0.115(3) Uani 0.50 1 d P . .
C1 C 0.0095(2) 0.6473(3) 0.3566(4) 0.0171(8) Uani 1 1 d . . .
C2 C 0.2635(3) 0.7966(3) 0.4626(5) 0.0316(12) Uani 1 1 d . . .
C3 C 0.1847(3) 0.5506(3) 0.7006(4) 0.0267(10) Uani 1 1 d . . .
C4 C 0.0855(3) 0.6551(3) 0.4309(4) 0.0224(9) Uani 1 1 d . . .
C5 C 0.1385(3) 0.7182(3) 0.4087(4) 0.0219(9) Uani 1 1 d . . .
H5 H 0.1288 0.7547 0.3430 0.026 Uiso 1 1 calc R . .
C6 C 0.2070(3) 0.7276(3) 0.4844(5) 0.0261(11) Uani 1 1 d . . .
C7 C 0.2202(3) 0.6731(3) 0.5786(5) 0.0300(11) Uani 1 1 d . . .
H7 H 0.2662 0.6792 0.6300 0.036 Uiso 1 1 calc R . .
C8 C 0.1672(3) 0.6092(3) 0.5993(5) 0.0259(10) Uani 1 1 d . . .
C9 C 0.1000(2) 0.6001(2) 0.5272(4) 0.0216(10) Uani 1 1 d . . .
H9 H 0.0635 0.5570 0.5420 0.026 Uiso 1 1 calc R . .
C10 C 0.4082(2) 0.6187(2) 1.0533(4) 0.098(7) Uani 0.50 1 d PRU . .
C11 C 0.4862(2) 0.6436(2) 0.9982(4) 0.091(7) Uani 0.50 1 d PRDU . .
H11A H 0.4782 0.6774 0.9240 0.109 Uiso 0.50 1 calc PR . .
H11B H 0.5200 0.5964 0.9767 0.109 Uiso 0.50 1 calc PR . .
C12 C 0.5231 0.6925 1.1053 0.094 Uani 0.50 1 d PDU . .
H12A H 0.5669 0.6616 1.1455 0.113 Uiso 0.50 1 calc PR . .
H12B H 0.5453 0.7441 1.0748 0.113 Uiso 0.50 1 calc PR . .
C13 C 0.4537 0.7079 1.1967 0.050 Uani 0.50 1 d PDU . .
H13A H 0.4719 0.6993 1.2825 0.060 Uiso 0.50 1 calc PR . .
H13B H 0.4333 0.7637 1.1886 0.060 Uiso 0.50 1 calc PR . .
C14 C 0.3390 0.6610 1.2500 0.050 Uani 0.50 2 d SPU . .
N1 N 0.3966 0.6547 1.1663 0.050 Uani 0.50 1 d P . .

loop_
_atom_site_aniso_label
_atom_site_aniso_U_11
_atom_site_aniso_U_22
_atom_site_aniso_U_33
_atom_site_aniso_U_23
_atom_site_aniso_U_13
_atom_site_aniso_U_12
Zn1 0.0188(3) 0.0171(3) 0.0143(3) 0.00009(19) -0.0008(2) -0.00109(18)
Li1 0.041(5) 0.063(6) 0.013(4) 0.001(4) 0.001(4) -0.018(5)
O1 0.0200(15) 0.0244(17) 0.0149(15) 0.0024(12) -0.0007(12) 0.0021(13)
O2 0.0164(15) 0.0341(18) 0.0226(17) 0.0045(15) 0.0006(14) -0.0070(13)
O3 0.0315(18) 0.0280(17) 0.0228(17) 0.0014(15) 0.0017(14) -0.0116(14)
O4 0.027(2) 0.060(3) 0.062(3) 0.021(2) -0.017(2) -0.0205(18)
O5 0.0197(17) 0.052(2) 0.0209(17) 0.0133(16) -0.0037(14) 0.0012(15)
O6 0.034(2) 0.036(2) 0.0243(19) 0.0109(16) -0.0038(15) -0.0076(16)
O7 0.051(4) 0.182(8) 0.112(6) -0.008(6) -0.041(4) -0.008(4)
O1W 0.051(4) 0.182(8) 0.112(6) -0.008(6) -0.041(4) -0.008(4)
C1 0.020(2) 0.017(2) 0.014(2) 0.0016(17) -0.0010(17) -0.0030(16)
C2 0.030(3) 0.047(3) 0.017(2) -0.001(2) 0.002(2) -0.009(2)
C3 0.028(3) 0.039(3) 0.013(2) 0.005(2) 0.0013(19) -0.001(2)
C4 0.026(2) 0.025(2) 0.016(2) 0.0031(17) -0.0021(18) -0.0019(18)
C5 0.022(2) 0.026(2) 0.018(2) 0.0027(19) -0.0022(18) -0.0003(16)
C6 0.022(2) 0.032(3) 0.024(3) 0.004(2) -0.0028(19) -0.0103(19)
C7 0.021(2) 0.045(3) 0.024(3) 0.008(2) -0.0045(19) -0.008(2)
C8 0.026(2) 0.029(2) 0.023(2) 0.007(2) -0.001(2) -0.0043(19)
C9 0.022(2) 0.022(2) 0.021(2) 0.0039(18) 0.0022(18) -0.0030(17)
C10 0.084(13) 0.088(13) 0.124(18) -0.005(13) -0.025(13) 0.053(11)
C11 0.033(7) 0.058(9) 0.181(19) 0.051(11) -0.047(10) -0.022(6)
C12 0.094 0.094 0.094 0.000 0.000 0.000
C13 0.050 0.050 0.050 0.000 0.000 0.000
C14 0.050 0.050 0.050 0.000 0.000 0.000
N1 0.050 0.050 0.050 0.000 0.000 0.000

loop_
_atom_type_symbol
_atom_type_description
_atom_type_scat_dispersion_real
_atom_type_scat_dispersion_imag
_atom_type_scat_source
C C 0.0033 0.0016 'International Tables Vol C Tables 4.2.6.8 and 6.1.1.4'
H H 0.0000 0.0000 'International Tables Vol C Tables 4.2.6.8 and 6.1.1.4'
Li Li -0.0003 0.0001 'International Tables Vol C Tables 4.2.6.8 and 6.1.1.4'
N N 0.0061 0.0033 'International Tables Vol C Tables 4.2.6.8 and 6.1.1.4'
O O 0.0106 0.0060 'International Tables Vol C Tables 4.2.6.8 and 6.1.1.4'
Zn Zn 0.2839 1.4301 'International Tables Vol C Tables 4.2.6.8 and 6.1.1.4'

loop_
_geom_angle_atom_site_label_1
_geom_angle_atom_site_label_2
_geom_angle_atom_site_label_3
_geom_angle
_geom_angle_site_symmetry_1
_geom_angle_site_symmetry_3
_geom_angle_publ_flag
O6 Zn1 O2 106.10(15) 3_554 4_454 ?
O6 Zn1 O3 123.26(15) 3_554 8_665 ?
O2 Zn1 O3 123.40(14) 4_454 8_665 ?
O6 Zn1 O1 104.76(14) 3_554 . ?
O2 Zn1 O1 93.58(13) 4_454 . ?
O3 Zn1 O1 98.45(13) 8_665 . ?
O6 Zn1 O4 97.53(17) 3_554 8_665 ?
O2 Zn1 O4 92.22(14) 4_454 8_665 ?
O3 Zn1 O4 58.01(13) 8_665 8_665 ?
O1 Zn1 O4 154.36(13) . 8_665 ?
O6 Zn1 C2 113.52(17) 3_554 8_665 ?
O2 Zn1 C2 109.35(16) 4_454 8_665 ?
O3 Zn1 C2 28.73(16) 8_665 8_665 ?
O1 Zn1 C2 126.41(15) . 8_665 ?
O4 Zn1 C2 29.29(15) 8_665 8_665 ?
O6 Zn1 Li1 79.0(2) 3_554 3_554 ?
O2 Zn1 Li1 126.6(2) 4_454 3_554 ?
O3 Zn1 Li1 91.0(2) 8_665 3_554 ?
O1 Zn1 Li1 37.08(18) . 3_554 ?
O4 Zn1 Li1 140.8(2) 8_665 3_554 ?
C2 Zn1 Li1 117.0(2) 8_665 3_554 ?
O4 Li1 O5 110.2(6) 8_666 . ?
O4 Li1 O7 113.2(6) 8_666 . ?
O5 Li1 O7 114.1(6) . . ?
O4 Li1 O1 101.6(5) 8_666 4_455 ?
O5 Li1 O1 101.3(5) . 4_455 ?
O7 Li1 O1 115.2(6) . 4_455 ?
O4 Li1 Zn1 121.8(4) 8_666 4_455 ?
O5 Li1 Zn1 63.8(3) . 4_455 ?
O7 Li1 Zn1 121.7(6) . 4_455 ?
O1 Li1 Zn1 38.5(2) 4_455 4_455 ?
C1 O1 Li1 125.7(4) . 3_554 ?
C1 O1 Zn1 129.9(3) . . ?
Li1 O1 Zn1 104.4(3) 3_554 . ?
C1 O2 Zn1 131.3(3) . 3 ?
C2 O3 Zn1 100.3(3) . 8_665 ?
C2 O4 Li1 148.5(5) . 8_666 ?
C2 O4 Zn1 80.6(3) . 8_665 ?
Li1 O4 Zn1 115.0(3) 8_666 8_665 ?
C3 O5 Li1 128.5(5) . . ?
C3 O6 Zn1 115.5(3) . 4_455 ?
C10 O7 Li1 133.7(7) . . ?
O2 C1 O1 124.5(4) . . ?
O2 C1 C4 115.8(4) . . ?
O1 C1 C4 119.7(4) . . ?
O3 C2 O4 121.1(5) . . ?
O3 C2 C6 120.7(5) . . ?
O4 C2 C6 118.2(5) . . ?
O3 C2 Zn1 51.0(2) . 8_665 ?
O4 C2 Zn1 70.2(3) . 8_665 ?
C6 C2 Zn1 171.6(4) . 8_665 ?
O5 C3 O6 123.8(4) . . ?
O5 C3 C8 120.3(5) . . ?
O6 C3 C8 115.9(4) . . ?
C5 C4 C9 120.6(4) . . ?
C5 C4 C1 120.2(4) . . ?
C9 C4 C1 119.1(4) . . ?
C4 C5 C6 119.5(4) . . ?
C4 C5 H5 120.2 . . ?
C6 C5 H5 120.2 . . ?
C7 C6 C5 119.1(4) . . ?
C7 C6 C2 121.1(4) . . ?
C5 C6 C2 119.8(4) . . ?
C6 C7 C8 121.0(4) . . ?
C6 C7 H7 119.5 . . ?
C8 C7 H7 119.5 . . ?
C9 C8 C7 120.3(4) . . ?
C9 C8 C3 120.4(4) . . ?
C7 C8 C3 119.3(4) . . ?
C8 C9 C4 119.4(4) . . ?
C8 C9 H9 120.3 . . ?
C4 C9 H9 120.3 . . ?
O7 C10 N1 126.3(5) . . ?
O7 C10 C11 122.6(4) . . ?
N1 C10 C11 111.11(17) . . ?
C10 C11 C12 100.81(16) . . ?
C10 C11 H11A 111.6 . . ?
C12 C11 H11A 111.6 . . ?
C10 C11 H11B 111.6 . . ?
C12 C11 H11B 111.6 . . ?
H11A C11 H11B 109.4 . . ?
C13 C12 C11 106.07(16) . . ?
C13 C12 H12A 110.5 . . ?
C11 C12 H12A 110.5 . . ?
C13 C12 H12B 110.5 . . ?
C11 C12 H12B 110.5 . . ?
H12A C12 H12B 108.7 . . ?
N1 C13 C12 105.1 . . ?
N1 C13 H13A 110.7 . . ?
C12 C13 H13A 110.7 . . ?
N1 C13 H13B 110.7 . . ?
C12 C13 H13B 110.7 . . ?
H13A C13 H13B 108.8 . . ?
N1 C14 N1 111.0 8_667 . ?
C14 N1 C13 106.9 . . ?
C14 N1 C10 138.32(17) . . ?
C13 N1 C10 114.01(17) . . ?

loop_
_geom_bond_atom_site_label_1
_geom_bond_atom_site_label_2
_geom_bond_distance
_geom_bond_site_symmetry_2
_geom_bond_publ_flag
Zn1 O6 1.942(3) 3_554 ?
Zn1 O2 1.964(3) 4_454 ?
Zn1 O3 2.007(3) 8_665 ?
Zn1 O1 2.055(3) . ?
Zn1 O4 2.424(4) 8_665 ?
Zn1 C2 2.542(5) 8_665 ?
Zn1 Li1 3.196(10) 3_554 ?
Li1 O4 1.864(12) 8_666 ?
Li1 O5 1.871(9) . ?
Li1 O7 1.890(11) . ?
Li1 O1 1.990(10) 4_455 ?
Li1 Zn1 3.196(10) 4_455 ?
O1 C1 1.272(5) . ?
O1 Li1 1.990(10) 3_554 ?
O2 C1 1.253(5) . ?
O2 Zn1 1.964(3) 3 ?
O3 C2 1.242(7) . ?
O3 Zn1 2.007(3) 8_665 ?
O4 C2 1.261(6) . ?
O4 Li1 1.864(12) 8_666 ?
O4 Zn1 2.424(4) 8_665 ?
O5 C3 1.250(6) . ?
O6 C3 1.284(6) . ?
O6 Zn1 1.942(3) 4_455 ?
O7 C10 1.316(7) . ?
C1 C4 1.503(6) . ?
C2 C6 1.499(7) . ?
C2 Zn1 2.542(5) 8_665 ?
C3 C8 1.497(7) . ?
C4 C5 1.388(6) . ?
C4 C9 1.409(6) . ?
C5 C6 1.411(6) . ?
C5 H5 0.9500 . ?
C6 C7 1.383(7) . ?
C7 C8 1.396(7) . ?
C7 H7 0.9500 . ?
C8 C9 1.371(6) . ?
C9 H9 0.9500 . ?
C10 N1 1.378(5) . ?
C10 C11 1.4844 . ?
C11 C12 1.544(4) . ?
C11 H11A 0.9900 . ?
C11 H11B 0.9900 . ?
C12 C13 1.5408 . ?
C12 H12A 0.9900 . ?
C12 H12B 0.9900 . ?
C13 N1 1.3363 . ?
C13 H13A 0.9900 . ?
C13 H13B 0.9900 . ?
C14 N1 1.3228 8_667 ?
C14 N1 1.3228 . ?
